data_7119289
loop_
_publ_author_name
'Sakhaei, Zeinab'
'Kundu, Subrata'
'Donnelly, Jane M.'
'Bertke, Jeffery A.'
'Kim, William Y.'
'Warren, Timothy H.'

_publ_section_title
;
 Nitric oxide release via oxygen atom transfer from nitrite at copper(ii).
;
_journal_issue 3
_journal_name_full 'Chemical communications (Cambridge, England)'
_journal_page_first 549
_journal_page_last 552
_journal_paper_doi 10.1039/c6cc08745k
_journal_volume 53
_journal_year 2017
_chemical_formula_moiety 'C29 H35 Cu F6 N3 O2, C16 H36 N'
_chemical_formula_sum 'C45 H71 Cu F6 N4 O2'
_chemical_formula_weight 877.59
_space_group_crystal_system monoclinic
_space_group_IT_number 14
_space_group_name_Hall '-P 2ybc'
_space_group_name_H-M_alt 'P 1 21/c 1'
_symmetry_space_group_name_Hall '-P 2ybc'
_symmetry_space_group_name_H-M 'P 1 21/c 1'
_atom_sites_solution_hydrogens geom
_audit_creation_method SHELXL-2014/7
_audit_update_record
;
2016-10-25 deposited with the CCDC.
2016-12-05 downloaded from the CCDC.
;
_cell_angle_alpha 90
_cell_angle_beta 93.793(2)
_cell_angle_gamma 90
_cell_formula_units_Z 8
_cell_length_a 24.3428(7)
_cell_length_b 16.7818(5)
_cell_length_c 23.2483(7)
_cell_measurement_reflns_used 9518
_cell_measurement_temperature 100(2)
_cell_measurement_theta_max 26.55
_cell_measurement_theta_min 2.29
_cell_volume 9476.5(5)
_computing_cell_refinement 'SAINT V8.34A (Bruker, 2005)'
_computing_data_collection 'APEX2 V2014.9-0 (Bruker, 2014)'
_computing_data_reduction
; 
SAINT V8.34A, XPREP v2014/2, SADABS V2014/4 (Bruker, 2014) 
;
_computing_molecular_graphics 'SHELXTL v2014-4 (Bruker, 2014)'
_computing_publication_material 'XCIF V2014-2 (Bruker, 2014)'
_computing_structure_refinement 'SHELX-2014-6 (Sheldrick, 2015)'
_computing_structure_solution 'SHELX-2014-4 (Sheldrick, 2015)'
_diffrn_ambient_temperature 100(2)
_diffrn_measured_fraction_theta_full 0.992
_diffrn_measured_fraction_theta_max 0.992
_diffrn_measurement_device 'Bruker APEX DUO/ApexII CCD'
_diffrn_measurement_method 'profile data from \f and \w scans'
_diffrn_radiation_monochromator 'multilayer mirrors'
_diffrn_radiation_source 'fine-focus sealed tube'
_diffrn_radiation_type MoK\a
_diffrn_radiation_wavelength 0.71073
_diffrn_reflns_av_R_equivalents 0.0632
_diffrn_reflns_av_unetI/netI 0.0529
_diffrn_reflns_Laue_measured_fraction_full 0.992
_diffrn_reflns_Laue_measured_fraction_max 0.992
_diffrn_reflns_limit_h_max 29
_diffrn_reflns_limit_h_min -28
_diffrn_reflns_limit_k_max 20
_diffrn_reflns_limit_k_min -20
_diffrn_reflns_limit_l_max 27
_diffrn_reflns_limit_l_min -27
_diffrn_reflns_number 71597
_diffrn_reflns_point_group_measured_fraction_full 0.992
_diffrn_reflns_point_group_measured_fraction_max 0.992
_diffrn_reflns_theta_full 25.242
_diffrn_reflns_theta_max 25.350
_diffrn_reflns_theta_min 1.475
_exptl_absorpt_coefficient_mu 0.523
_exptl_absorpt_correction_T_max 0.7457
_exptl_absorpt_correction_T_min 0.6311
_exptl_absorpt_correction_type multi-scan
_exptl_absorpt_process_details 'SADABS V2014/4 (Bruker, 2014)'
_exptl_crystal_colour red
_exptl_crystal_density_diffrn 1.230
_exptl_crystal_density_method 'not measured'
_exptl_crystal_description block
_exptl_crystal_F_000 3744
_exptl_crystal_size_max 0.300
_exptl_crystal_size_mid 0.200
_exptl_crystal_size_min 0.100
_refine_diff_density_max 0.589
_refine_diff_density_min -0.401
_refine_diff_density_rms 0.054
_refine_ls_extinction_method none
_refine_ls_goodness_of_fit_ref 1.044
_refine_ls_hydrogen_treatment constr
_refine_ls_matrix_type full
_refine_ls_number_parameters 1384
_refine_ls_number_reflns 17213
_refine_ls_number_restraints 2095
_refine_ls_restrained_S_all 1.033
_refine_ls_R_factor_all 0.0676
_refine_ls_R_factor_gt 0.0428
_refine_ls_shift/su_max 0.002
_refine_ls_shift/su_mean 0.000
_refine_ls_structure_factor_coef Fsqd
_refine_ls_weighting_details 'w=1/[\s^2^(Fo^2^)+(0.0598P)^2^+0.5398P] where P=(Fo^2^+2Fc^2^)/3'
_refine_ls_weighting_scheme calc
_refine_ls_wR_factor_gt 0.1034
_refine_ls_wR_factor_ref 0.1125
_reflns_Friedel_coverage 0.000
_reflns_number_gt 12441
_reflns_number_total 17213
_reflns_threshold_expression 'I > 2\s(I)'
_cod_data_source_file c6cc08745k2.cif
_cod_data_source_block 14
_cod_database_code 7119289
_shelx_shelxl_version_number 2014/7
_shelx_space_group_comment
;
The symmetry employed for this shelxl refinement is uniquely defined
by the following loop, which should always be used as a source of
symmetry information in preference to the above space-group names.
They are only intended as comments.
;
_shelx_estimated_absorpt_t_min 0.859
_shelx_estimated_absorpt_t_max 0.950

loop_
_space_group_symop_operation_xyz
'x, y, z'
'-x, y+1/2, -z+1/2'
'-x, -y, -z'
'x, -y-1/2, z-1/2'

loop_
_atom_site_label
_atom_site_type_symbol
_atom_site_fract_x
_atom_site_fract_y
_atom_site_fract_z
_atom_site_U_iso_or_equiv
_atom_site_adp_type
_atom_site_occupancy
_atom_site_site_symmetry_order
_atom_site_calc_flag
_atom_site_refinement_flags_posn
_atom_site_refinement_flags_adp
_atom_site_refinement_flags_occupancy
_atom_site_disorder_assembly
_atom_site_disorder_group
Cu1A Cu 0.12160(2) 0.19084(2) 0.39606(2) 0.02940(9) Uani 1 1 d . U . . .
N1A N 0.04847(8) 0.18227(11) 0.42415(9) 0.0277(4) Uani 1 1 d D U . . .
N2A N 0.12549(8) 0.08281(12) 0.36287(9) 0.0311(5) Uani 1 1 d . U . . .
N3A N 0.17848(8) 0.27052(12) 0.39832(9) 0.0283(5) Uani 1 1 d . U . . .
O1A O 0.18034(8) 0.32258(11) 0.36265(9) 0.0451(5) Uani 1 1 d . U . . .
O2A O 0.21603(7) 0.26619(11) 0.43760(8) 0.0421(5) Uani 1 1 d . U . . .
C1A C 0.01838(10) 0.11687(14) 0.41617(11) 0.0304(6) Uani 1 1 d . U . . .
C2A C 0.03375(11) 0.04825(15) 0.38714(11) 0.0363(6) Uani 1 1 d . U . . .
H2A H 0.0070 0.0071 0.3833 0.044 Uiso 1 1 calc R U . . .
C3A C 0.08396(11) 0.03308(15) 0.36311(11) 0.0358(6) Uani 1 1 d D U . . .
C4A C -0.03903(11) 0.11473(15) 0.43914(13) 0.0387(6) Uani 1 1 d . U . . .
C5A C 0.0900(3) -0.0514(3) 0.3379(3) 0.0494(18) Uani 0.506(9) 1 d D U P A 1
F4A F 0.1216(4) -0.1009(3) 0.3710(3) 0.093(2) Uani 0.506(9) 1 d D U P A 1
F5A F 0.0430(2) -0.0888(3) 0.3276(4) 0.0669(18) Uani 0.506(9) 1 d D U P A 1
F6A F 0.1114(3) -0.0529(5) 0.2873(3) 0.074(2) Uani 0.506(9) 1 d D U P A 1
C5C C 0.0840(3) -0.0496(4) 0.3360(3) 0.0545(19) Uani 0.494(9) 1 d D U P A 2
F4C F 0.0817(4) -0.1043(3) 0.3771(3) 0.082(2) Uani 0.494(9) 1 d D U P A 2
F5C F 0.0405(3) -0.0592(6) 0.3008(4) 0.100(2) Uani 0.494(9) 1 d D U P A 2
F6C F 0.1280(3) -0.0656(5) 0.3094(3) 0.0634(19) Uani 0.494(9) 1 d D U P A 2
C6A C 0.0308(5) 0.2494(4) 0.4546(3) 0.0294(12) Uani 0.672(8) 1 d D U P B 1
C7A C 0.0072(2) 0.3126(3) 0.4220(3) 0.0299(10) Uani 0.672(8) 1 d D U P B 1
C8A C -0.00282(19) 0.3821(2) 0.4518(3) 0.0339(11) Uani 0.672(8) 1 d D U P B 1
H8A H -0.0194 0.4261 0.4317 0.041 Uiso 0.672(8) 1 calc R U P B 1
C9A C 0.0108(2) 0.3888(3) 0.5101(3) 0.0316(13) Uani 0.672(8) 1 d D U P B 1
H9A H 0.0035 0.4371 0.5294 0.038 Uiso 0.672(8) 1 calc R U P B 1
C10A C 0.0348(2) 0.3261(3) 0.5405(3) 0.0347(12) Uani 0.672(8) 1 d D U P B 1
H10A H 0.0438 0.3317 0.5807 0.042 Uiso 0.672(8) 1 calc R U P B 1
C11A C 0.0460(4) 0.2546(4) 0.5133(3) 0.0311(11) Uani 0.672(8) 1 d D U P B 1
C18A C -0.00653(17) 0.3075(2) 0.3580(2) 0.0309(11) Uani 0.672(8) 1 d D U P B 1
H18A H -0.0045 0.2502 0.3465 0.037 Uiso 0.672(8) 1 calc R U P B 1
C19A C -0.06541(17) 0.3375(3) 0.3412(3) 0.0447(13) Uani 0.672(8) 1 d D U P B 1
H19A H -0.0740 0.3289 0.2999 0.067 Uiso 0.672(8) 1 calc R U P B 1
H19B H -0.0678 0.3945 0.3499 0.067 Uiso 0.672(8) 1 calc R U P B 1
H19C H -0.0918 0.3081 0.3633 0.067 Uiso 0.672(8) 1 calc R U P B 1
C20A C 0.0352(2) 0.3539(3) 0.3243(3) 0.0399(13) Uani 0.672(8) 1 d D U P B 1
H20A H 0.0273 0.3453 0.2829 0.060 Uiso 0.672(8) 1 calc R U P B 1
H20B H 0.0725 0.3352 0.3356 0.060 Uiso 0.672(8) 1 calc R U P B 1
H20C H 0.0324 0.4109 0.3329 0.060 Uiso 0.672(8) 1 calc R U P B 1
C21A C 0.0744(4) 0.1871(4) 0.5468(3) 0.0338(13) Uani 0.672(8) 1 d D U P B 1
H21A H 0.0724 0.1388 0.5216 0.041 Uiso 0.672(8) 1 calc R U P B 1
C22A C 0.1353(3) 0.2065(6) 0.5605(5) 0.046(2) Uani 0.672(8) 1 d D U P B 1
H22A H 0.1537 0.1605 0.5793 0.069 Uiso 0.672(8) 1 calc R U P B 1
H22B H 0.1386 0.2526 0.5864 0.069 Uiso 0.672(8) 1 calc R U P B 1
H22C H 0.1527 0.2188 0.5247 0.069 Uiso 0.672(8) 1 calc R U P B 1
C23A C 0.0473(4) 0.1665(5) 0.6022(4) 0.0463(19) Uani 0.672(8) 1 d D U P B 1
H23A H 0.0647 0.1187 0.6195 0.070 Uiso 0.672(8) 1 calc R U P B 1
H23B H 0.0080 0.1564 0.5934 0.070 Uiso 0.672(8) 1 calc R U P B 1
H23C H 0.0519 0.2110 0.6294 0.070 Uiso 0.672(8) 1 calc R U P B 1
C6C C 0.0362(11) 0.2493(9) 0.4628(5) 0.0284(19) Uani 0.328(8) 1 d D U P B 2
C7C C 0.0064(5) 0.3194(6) 0.4442(4) 0.0306(17) Uani 0.328(8) 1 d D U P B 2
C8C C 0.0001(5) 0.3841(5) 0.4812(6) 0.033(2) Uani 0.328(8) 1 d D U P B 2
H8C H -0.0186 0.4306 0.4673 0.040 Uiso 0.328(8) 1 calc R U P B 2
C9C C 0.0211(4) 0.3806(5) 0.5375(5) 0.0304(19) Uani 0.328(8) 1 d D U P B 2
H9C H 0.0179 0.4250 0.5624 0.037 Uiso 0.328(8) 1 calc R U P B 2
C10C C 0.0466(5) 0.3117(6) 0.5573(5) 0.0294(19) Uani 0.328(8) 1 d D U P B 2
H10B H 0.0602 0.3092 0.5966 0.035 Uiso 0.328(8) 1 calc R U P B 2
C11C C 0.0535(8) 0.2455(7) 0.5221(5) 0.0273(18) Uani 0.328(8) 1 d D U P B 2
C18C C -0.0131(3) 0.3272(6) 0.3815(5) 0.0365(18) Uani 0.328(8) 1 d D U P B 2
H18B H -0.0135 0.2727 0.3641 0.044 Uiso 0.328(8) 1 calc R U P B 2
C19C C -0.0725(3) 0.3613(7) 0.3740(6) 0.053(3) Uani 0.328(8) 1 d D U P B 2
H19D H -0.0852 0.3602 0.3331 0.079 Uiso 0.328(8) 1 calc R U P B 2
H19E H -0.0726 0.4164 0.3880 0.079 Uiso 0.328(8) 1 calc R U P B 2
H19F H -0.0972 0.3290 0.3961 0.079 Uiso 0.328(8) 1 calc R U P B 2
C20C C 0.0256(4) 0.3794(7) 0.3484(5) 0.048(3) Uani 0.328(8) 1 d D U P B 2
H20D H 0.0135 0.3792 0.3073 0.072 Uiso 0.328(8) 1 calc R U P B 2
H20E H 0.0631 0.3583 0.3534 0.072 Uiso 0.328(8) 1 calc R U P B 2
H20F H 0.0249 0.4341 0.3631 0.072 Uiso 0.328(8) 1 calc R U P B 2
C21C C 0.0826(7) 0.1730(8) 0.5479(7) 0.030(2) Uani 0.328(8) 1 d D U P B 2
H21B H 0.0767 0.1281 0.5199 0.036 Uiso 0.328(8) 1 calc R U P B 2
C22C C 0.1446(7) 0.1865(11) 0.5573(10) 0.039(3) Uani 0.328(8) 1 d D U P B 2
H22D H 0.1625 0.1372 0.5712 0.058 Uiso 0.328(8) 1 calc R U P B 2
H22E H 0.1518 0.2288 0.5859 0.058 Uiso 0.328(8) 1 calc R U P B 2
H22F H 0.1595 0.2023 0.5208 0.058 Uiso 0.328(8) 1 calc R U P B 2
C23C C 0.0599(8) 0.1468(11) 0.6049(8) 0.039(3) Uani 0.328(8) 1 d D U P B 2
H23D H 0.0754 0.0948 0.6163 0.059 Uiso 0.328(8) 1 calc R U P B 2
H23E H 0.0197 0.1428 0.6000 0.059 Uiso 0.328(8) 1 calc R U P B 2
H23F H 0.0701 0.1861 0.6349 0.059 Uiso 0.328(8) 1 calc R U P B 2
C12A C 0.17787(10) 0.06430(15) 0.34196(12) 0.0360(6) Uani 1 1 d . U . . .
C13A C 0.21886(11) 0.03522(17) 0.38152(13) 0.0468(7) Uani 1 1 d D U . . .
C14A C 0.27153(13) 0.02402(19) 0.36180(15) 0.0562(8) Uani 1 1 d . U . . .
H14A H 0.3004 0.0045 0.3875 0.067 Uiso 1 1 calc R U . . .
C15A C 0.28169(12) 0.04084(18) 0.30615(16) 0.0552(8) Uani 1 1 d . U . . .
H15A H 0.3175 0.0323 0.2934 0.066 Uiso 1 1 calc R U . . .
C16A C 0.24049(13) 0.07020(18) 0.26777(14) 0.0532(8) Uani 1 1 d . U . . .
H16A H 0.2487 0.0821 0.2293 0.064 Uiso 1 1 calc R U . . .
C17A C 0.18773(11) 0.08241(16) 0.28458(12) 0.0403(6) Uani 1 1 d . U . . .
C24A C 0.2092(6) 0.0091(6) 0.4429(3) 0.050(2) Uani 0.525(18) 1 d D U P C 1
H24A H 0.1684 0.0082 0.4457 0.061 Uiso 0.525(18) 1 calc R U P C 1
C25A C 0.2311(6) 0.0716(7) 0.4843(7) 0.068(3) Uani 0.525(18) 1 d D U P C 1
H25A H 0.2133 0.1227 0.4747 0.101 Uiso 0.525(18) 1 calc R U P C 1
H25B H 0.2709 0.0767 0.4817 0.101 Uiso 0.525(18) 1 calc R U P C 1
H25C H 0.2233 0.0563 0.5236 0.101 Uiso 0.525(18) 1 calc R U P C 1
C26A C 0.2304(7) -0.0714(4) 0.4651(4) 0.073(3) Uani 0.525(18) 1 d D U P C 1
H26A H 0.2186 -0.1131 0.4375 0.110 Uiso 0.525(18) 1 calc R U P C 1
H26B H 0.2155 -0.0826 0.5024 0.110 Uiso 0.525(18) 1 calc R U P C 1
H26C H 0.2707 -0.0702 0.4697 0.110 Uiso 0.525(18) 1 calc R U P C 1
C24C C 0.2066(6) 0.0293(7) 0.4448(3) 0.048(2) Uani 0.475(18) 1 d D U P C 2
H24B H 0.1712 0.0578 0.4500 0.057 Uiso 0.475(18) 1 calc R U P C 2
C25C C 0.2499(6) 0.0655(8) 0.4848(8) 0.059(3) Uani 0.475(18) 1 d D U P C 2
H25D H 0.2516 0.1230 0.4777 0.089 Uiso 0.475(18) 1 calc R U P C 2
H25E H 0.2856 0.0413 0.4784 0.089 Uiso 0.475(18) 1 calc R U P C 2
H25F H 0.2409 0.0561 0.5247 0.089 Uiso 0.475(18) 1 calc R U P C 2
C26C C 0.1983(7) -0.0576(7) 0.4579(5) 0.077(3) Uani 0.475(18) 1 d D U P C 2
H26D H 0.1646 -0.0766 0.4369 0.115 Uiso 0.475(18) 1 calc R U P C 2
H26E H 0.1952 -0.0645 0.4994 0.115 Uiso 0.475(18) 1 calc R U P C 2
H26F H 0.2299 -0.0883 0.4459 0.115 Uiso 0.475(18) 1 calc R U P C 2
C27A C 0.14232(12) 0.11474(16) 0.24289(12) 0.0463(7) Uani 1 1 d D U . . .
H27A H 0.1067 0.1064 0.2612 0.056 Uiso 1 1 calc R U . D 1
C28A C 0.1465(11) 0.2031(4) 0.2299(8) 0.056(3) Uani 0.62(8) 1 d D U P E 1
H28A H 0.1155 0.2190 0.2033 0.084 Uiso 0.62(8) 1 calc R U P E 1
H28B H 0.1811 0.2137 0.2121 0.084 Uiso 0.62(8) 1 calc R U P E 1
H28C H 0.1455 0.2335 0.2657 0.084 Uiso 0.62(8) 1 calc R U P E 1
C29A C 0.1396(10) 0.0652(8) 0.1873(4) 0.058(3) Uani 0.62(8) 1 d D U P E 1
H29A H 0.1087 0.0835 0.1615 0.086 Uiso 0.62(8) 1 calc R U P E 1
H29B H 0.1344 0.0089 0.1968 0.086 Uiso 0.62(8) 1 calc R U P E 1
H29C H 0.1740 0.0715 0.1682 0.086 Uiso 0.62(8) 1 calc R U P E 1
C28C C 0.157(2) 0.2020(8) 0.2336(14) 0.066(6) Uani 0.38(8) 1 d D U P E 2
H28D H 0.1254 0.2294 0.2140 0.098 Uiso 0.38(8) 1 calc R U P E 2
H28E H 0.1886 0.2053 0.2098 0.098 Uiso 0.38(8) 1 calc R U P E 2
H28F H 0.1662 0.2274 0.2709 0.098 Uiso 0.38(8) 1 calc R U P E 2
C29C C 0.128(2) 0.073(2) 0.1854(8) 0.084(7) Uani 0.38(8) 1 d D U P E 2
H29D H 0.0972 0.1017 0.1647 0.125 Uiso 0.38(8) 1 calc R U P E 2
H29E H 0.1162 0.0181 0.1926 0.125 Uiso 0.38(8) 1 calc R U P E 2
H29F H 0.1597 0.0729 0.1622 0.125 Uiso 0.38(8) 1 calc R U P E 2
F1A F -0.07124(6) 0.17121(10) 0.41509(9) 0.0628(5) Uani 1 1 d . U . . .
F2A F -0.03815(6) 0.12547(10) 0.49569(8) 0.0547(4) Uani 1 1 d . U . . .
F3A F -0.06574(6) 0.04624(9) 0.42832(8) 0.0558(5) Uani 1 1 d . U . . .
Cu1B Cu 0.36533(2) 0.66922(2) 0.30106(2) 0.02408(8) Uani 1 1 d . U . . .
N1B N 0.43656(7) 0.71755(10) 0.32394(8) 0.0219(4) Uani 1 1 d . U . . .
N2B N 0.35467(7) 0.71616(10) 0.22453(8) 0.0211(4) Uani 1 1 d . U . . .
N3B N 0.32211(8) 0.59913(13) 0.34518(9) 0.0304(5) Uani 1 1 d . U . . .
O1B O 0.32217(7) 0.52863(11) 0.33942(8) 0.0436(5) Uani 1 1 d . U . . .
O2B O 0.29371(8) 0.62986(12) 0.38301(9) 0.0462(5) Uani 1 1 d . U . . .
C1B C 0.46092(9) 0.76601(12) 0.28949(10) 0.0219(5) Uani 1 1 d . U . . .
C2B C 0.44050(9) 0.78931(12) 0.23410(10) 0.0224(5) Uani 1 1 d . U . . .
H2B H 0.4627 0.8254 0.2143 0.027 Uiso 1 1 calc R U . . .
C3B C 0.39117(9) 0.76538(12) 0.20475(10) 0.0218(5) Uani 1 1 d . U . . .
C4B C 0.51662(9) 0.80166(13) 0.30905(11) 0.0271(5) Uani 1 1 d . U . . .
C5B C 0.38051(10) 0.80094(14) 0.14471(11) 0.0299(6) Uani 1 1 d . U . . .
C6B C 0.45680(9) 0.69657(14) 0.38159(10) 0.0264(5) Uani 1 1 d . U . . .
C7B C 0.44037(10) 0.74166(15) 0.42822(11) 0.0327(6) Uani 1 1 d . U . . .
C8B C 0.45125(11) 0.71147(17) 0.48360(12) 0.0410(7) Uani 1 1 d . U . . .
H8B H 0.4401 0.7409 0.5157 0.049 Uiso 1 1 calc R U . . .
C9B C 0.47778(11) 0.63990(17) 0.49257(12) 0.0406(7) Uani 1 1 d . U . . .
H9B H 0.4837 0.6194 0.5306 0.049 Uiso 1 1 calc R U . . .
C10B C 0.49571(10) 0.59799(16) 0.44684(12) 0.0371(6) Uani 1 1 d . U . . .
H10C H 0.5150 0.5494 0.4539 0.045 Uiso 1 1 calc R U . . .
C11B C 0.48629(9) 0.62490(14) 0.39001(11) 0.0293(6) Uani 1 1 d . U . . .
C12B C 0.30500(9) 0.69106(13) 0.19280(10) 0.0236(5) Uani 1 1 d . U . . .
C13B C 0.25589(10) 0.73249(13) 0.19968(11) 0.0281(5) Uani 1 1 d . U . . .
C14B C 0.20739(10) 0.70106(15) 0.17366(11) 0.0345(6) Uani 1 1 d . U . . .
H14B H 0.1736 0.7279 0.1782 0.041 Uiso 1 1 calc R U . . .
C15B C 0.20734(10) 0.63212(15) 0.14161(11) 0.0356(6) Uani 1 1 d . U . . .
H15B H 0.1739 0.6121 0.1239 0.043 Uiso 1 1 calc R U . . .
C16B C 0.25599(10) 0.59235(14) 0.13531(11) 0.0321(6) Uani 1 1 d . U . . .
H16B H 0.2558 0.5448 0.1131 0.039 Uiso 1 1 calc R U . . .
C17B C 0.30553(9) 0.62049(13) 0.16084(10) 0.0243(5) Uani 1 1 d . U . . .
C18B C 0.50554(10) 0.57598(14) 0.34042(11) 0.0333(6) Uani 1 1 d . U . . .
H18C H 0.4990 0.6081 0.3044 0.040 Uiso 1 1 calc R U . . .
C19B C 0.56762(11) 0.55714(17) 0.34805(14) 0.0494(8) Uani 1 1 d . U . . .
H19G H 0.5789 0.5281 0.3142 0.074 Uiso 1 1 calc R U . . .
H19H H 0.5750 0.5243 0.3826 0.074 Uiso 1 1 calc R U . . .
H19I H 0.5885 0.6070 0.3522 0.074 Uiso 1 1 calc R U . . .
C20B C 0.47256(11) 0.49912(15) 0.33291(13) 0.0443(7) Uani 1 1 d . U . . .
H20G H 0.4836 0.4708 0.2986 0.067 Uiso 1 1 calc R U . . .
H20H H 0.4332 0.5118 0.3283 0.067 Uiso 1 1 calc R U . . .
H20I H 0.4797 0.4653 0.3670 0.067 Uiso 1 1 calc R U . . .
C21B C 0.40837(12) 0.81846(16) 0.41984(13) 0.0447(7) Uani 1 1 d . U . . .
H21C H 0.4081 0.8332 0.3782 0.054 Uiso 1 1 calc R U . . .
C22B C 0.43571(15) 0.88767(19) 0.45535(14) 0.0627(9) Uani 1 1 d . U . . .
H22G H 0.4145 0.9367 0.4480 0.094 Uiso 1 1 calc R U . . .
H22H H 0.4734 0.8955 0.4440 0.094 Uiso 1 1 calc R U . . .
H22I H 0.4366 0.8746 0.4965 0.094 Uiso 1 1 calc R U . . .
C23B C 0.34921(13) 0.8071(2) 0.43457(16) 0.0626(9) Uani 1 1 d . U . . .
H23G H 0.3284 0.8560 0.4256 0.094 Uiso 1 1 calc R U . . .
H23H H 0.3482 0.7951 0.4757 0.094 Uiso 1 1 calc R U . . .
H23I H 0.3328 0.7628 0.4119 0.094 Uiso 1 1 calc R U . . .
C24B C 0.35780(10) 0.57236(13) 0.15553(11) 0.0300(6) Uani 1 1 d . U . . .
H24C H 0.3896 0.6053 0.1711 0.036 Uiso 1 1 calc R U . . .
C25B C 0.36778(13) 0.55012(18) 0.09394(12) 0.0498(7) Uani 1 1 d . U . . .
H25G H 0.4030 0.5220 0.0931 0.075 Uiso 1 1 calc R U . . .
H25H H 0.3688 0.5985 0.0705 0.075 Uiso 1 1 calc R U . . .
H25I H 0.3380 0.5154 0.0784 0.075 Uiso 1 1 calc R U . . .
C26B C 0.35576(12) 0.49611(16) 0.19235(13) 0.0469(7) Uani 1 1 d . U . . .
H26G H 0.3505 0.5106 0.2324 0.070 Uiso 1 1 calc R U . . .
H26H H 0.3904 0.4668 0.1905 0.070 Uiso 1 1 calc R U . . .
H26I H 0.3251 0.4625 0.1775 0.070 Uiso 1 1 calc R U . . .
C27B C 0.25430(10) 0.80782(14) 0.23584(12) 0.0348(6) Uani 1 1 d . U . . .
H27B H 0.2930 0.8271 0.2432 0.042 Uiso 1 1 calc R U . . .
C28B C 0.23128(12) 0.79005(19) 0.29428(13) 0.0517(8) Uani 1 1 d . U . . .
H28G H 0.2535 0.7485 0.3142 0.078 Uiso 1 1 calc R U . . .
H28H H 0.1931 0.7717 0.2883 0.078 Uiso 1 1 calc R U . . .
H28I H 0.2325 0.8386 0.3178 0.078 Uiso 1 1 calc R U . . .
C29B C 0.22145(12) 0.87364(16) 0.20465(14) 0.0537(8) Uani 1 1 d . U . . .
H29G H 0.2242 0.9225 0.2277 0.081 Uiso 1 1 calc R U . . .
H29H H 0.1828 0.8575 0.1990 0.081 Uiso 1 1 calc R U . . .
H29I H 0.2362 0.8833 0.1671 0.081 Uiso 1 1 calc R U . . .
F1B F 0.55269(6) 0.74714(9) 0.32790(8) 0.0500(4) Uani 1 1 d . U . . .
F2B F 0.51273(6) 0.85327(10) 0.35301(7) 0.0507(4) Uani 1 1 d . U . . .
F3B F 0.54042(6) 0.84275(9) 0.26870(7) 0.0446(4) Uani 1 1 d . U . . .
F4B F 0.42189(6) 0.84557(8) 0.12809(6) 0.0408(4) Uani 1 1 d . U . . .
F5B F 0.33583(7) 0.84625(10) 0.14067(7) 0.0521(4) Uani 1 1 d . U . . .
F6B F 0.37272(7) 0.74472(9) 0.10418(6) 0.0464(4) Uani 1 1 d . U . . .
N4A N 0.14160(8) 0.57971(13) 0.38921(9) 0.0376(5) Uani 1 1 d D U . . .
C30A C 0.1702(4) 0.6455(5) 0.4245(4) 0.0378(15) Uani 0.75(2) 1 d D U P F 1
H30A H 0.1716 0.6938 0.4002 0.045 Uiso 0.75(2) 1 calc R U P F 1
H30B H 0.2087 0.6289 0.4348 0.045 Uiso 0.75(2) 1 calc R U P F 1
C31A C 0.1430(2) 0.6668(5) 0.4796(3) 0.0423(14) Uani 0.75(2) 1 d D U P F 1
H31A H 0.1039 0.6806 0.4703 0.051 Uiso 0.75(2) 1 calc R U P F 1
H31B H 0.1444 0.6204 0.5059 0.051 Uiso 0.75(2) 1 calc R U P F 1
C32A C 0.1724(3) 0.7371(4) 0.5093(3) 0.0459(16) Uani 0.75(2) 1 d D U P F 1
H32A H 0.1712 0.7826 0.4821 0.055 Uiso 0.75(2) 1 calc R U P F 1
H32B H 0.1519 0.7528 0.5429 0.055 Uiso 0.75(2) 1 calc R U P F 1
C33A C 0.2313(4) 0.7223(7) 0.5295(6) 0.052(2) Uani 0.75(2) 1 d D U P F 1
H33A H 0.2456 0.7684 0.5517 0.077 Uiso 0.75(2) 1 calc R U P F 1
H33B H 0.2532 0.7141 0.4962 0.077 Uiso 0.75(2) 1 calc R U P F 1
H33C H 0.2335 0.6747 0.5540 0.077 Uiso 0.75(2) 1 calc R U P F 1
C30C C 0.1698(13) 0.6522(18) 0.4176(14) 0.044(3) Uani 0.25(2) 1 d D U P F 2
H30C H 0.1738 0.6923 0.3870 0.052 Uiso 0.25(2) 1 calc R U P F 2
H30D H 0.2075 0.6355 0.4312 0.052 Uiso 0.25(2) 1 calc R U P F 2
C31C C 0.1450(7) 0.6947(16) 0.4678(9) 0.048(2) Uani 0.25(2) 1 d D U P F 2
H31C H 0.1123 0.7255 0.4531 0.058 Uiso 0.25(2) 1 calc R U P F 2
H31D H 0.1327 0.6546 0.4954 0.058 Uiso 0.25(2) 1 calc R U P F 2
C32C C 0.1862(9) 0.7506(11) 0.4987(9) 0.047(3) Uani 0.25(2) 1 d D U P F 2
H32C H 0.1958 0.7930 0.4715 0.056 Uiso 0.25(2) 1 calc R U P F 2
H32D H 0.1683 0.7765 0.5308 0.056 Uiso 0.25(2) 1 calc R U P F 2
C33C C 0.2384(10) 0.712(2) 0.5225(18) 0.052(5) Uani 0.25(2) 1 d D U P F 2
H33D H 0.2599 0.7497 0.5466 0.078 Uiso 0.25(2) 1 calc R U P F 2
H33E H 0.2599 0.6943 0.4906 0.078 Uiso 0.25(2) 1 calc R U P F 2
H33F H 0.2293 0.6652 0.5457 0.078 Uiso 0.25(2) 1 calc R U P F 2
C34A C 0.0847(2) 0.6057(6) 0.3649(3) 0.0472(11) Uani 0.795(6) 1 d D U P F 1
H34A H 0.0673 0.5603 0.3435 0.057 Uiso 0.795(6) 1 calc R U P F 1
H34B H 0.0620 0.6179 0.3976 0.057 Uiso 0.795(6) 1 calc R U P F 1
C35A C 0.0838(2) 0.6774(6) 0.3252(3) 0.0553(14) Uani 0.795(6) 1 d D U P F 1
H35A H 0.1137 0.6727 0.2985 0.066 Uiso 0.795(6) 1 calc R U P F 1
H35B H 0.0902 0.7266 0.3482 0.066 Uiso 0.795(6) 1 calc R U P F 1
C36A C 0.0275(2) 0.6831(4) 0.2900(2) 0.0701(16) Uani 0.795(6) 1 d D U P F 1
H36A H -0.0018 0.6764 0.3172 0.084 Uiso 0.795(6) 1 calc R U P F 1
H36B H 0.0239 0.7377 0.2741 0.084 Uiso 0.795(6) 1 calc R U P F 1
C37A C 0.01710(17) 0.6315(3) 0.2461(2) 0.0684(14) Uani 0.795(6) 1 d D U P F 1
H37A H -0.0180 0.6453 0.2254 0.103 Uiso 0.795(6) 1 calc R U P F 1
H37B H 0.0151 0.5773 0.2613 0.103 Uiso 0.795(6) 1 calc R U P F 1
H37C H 0.0467 0.6346 0.2196 0.103 Uiso 0.795(6) 1 calc R U P F 1
C34C C 0.0877(7) 0.607(2) 0.3586(8) 0.051(3) Uani 0.205(6) 1 d D U P F 2
H34C H 0.0622 0.6229 0.3880 0.061 Uiso 0.205(6) 1 calc R U P F 2
H34D H 0.0709 0.5612 0.3371 0.061 Uiso 0.205(6) 1 calc R U P F 2
C35C C 0.0928(8) 0.676(3) 0.3167(13) 0.055(3) Uani 0.205(6) 1 d D U P F 2
H35C H 0.1102 0.6578 0.2818 0.066 Uiso 0.205(6) 1 calc R U P F 2
H35D H 0.1159 0.7189 0.3351 0.066 Uiso 0.205(6) 1 calc R U P F 2
C36C C 0.0342(9) 0.7080(14) 0.3004(7) 0.059(3) Uani 0.205(6) 1 d D U P F 2
H36C H 0.0080 0.6697 0.3160 0.071 Uiso 0.205(6) 1 calc R U P F 2
H36D H 0.0302 0.7585 0.3217 0.071 Uiso 0.205(6) 1 calc R U P F 2
C37C C 0.0167(7) 0.7220(11) 0.2459(6) 0.065(4) Uani 0.205(6) 1 d D U P F 2
H37D H -0.0194 0.6972 0.2378 0.097 Uiso 0.205(6) 1 calc R U P F 2
H37E H 0.0430 0.6996 0.2202 0.097 Uiso 0.205(6) 1 calc R U P F 2
H37F H 0.0137 0.7797 0.2396 0.097 Uiso 0.205(6) 1 calc R U P F 2
C38A C 0.17916(10) 0.55647(15) 0.34224(11) 0.0327(6) Uani 1 1 d . U . . .
H38A H 0.1907 0.6058 0.3230 0.039 Uiso 1 1 calc R U . . .
H38B H 0.2127 0.5316 0.3608 0.039 Uiso 1 1 calc R U . . .
C39A C 0.15530(10) 0.50014(15) 0.29636(11) 0.0364(6) Uani 1 1 d . U . . .
H39A H 0.1414 0.4516 0.3147 0.044 Uiso 1 1 calc R U . . .
H39B H 0.1241 0.5261 0.2743 0.044 Uiso 1 1 calc R U . . .
C40A C 0.19914(11) 0.47780(16) 0.25614(11) 0.0394(6) Uani 1 1 d . U . . .
H40A H 0.2280 0.4462 0.2777 0.047 Uiso 1 1 calc R U . . .
H40B H 0.2165 0.5270 0.2423 0.047 Uiso 1 1 calc R U . . .
C41A C 0.17613(13) 0.42987(17) 0.20449(12) 0.0503(8) Uani 1 1 d . U . . .
H41A H 0.2059 0.4169 0.1797 0.075 Uiso 1 1 calc R U . . .
H41B H 0.1480 0.4613 0.1826 0.075 Uiso 1 1 calc R U . . .
H41C H 0.1596 0.3805 0.2179 0.075 Uiso 1 1 calc R U . . .
C42A C 0.13172(11) 0.50884(17) 0.42831(12) 0.0413(7) Uani 1 1 d . U . . .
H42A H 0.1042 0.5246 0.4556 0.050 Uiso 1 1 calc R U . . .
H42B H 0.1155 0.4651 0.4042 0.050 Uiso 1 1 calc R U . . .
C43A C 0.18209(11) 0.47693(17) 0.46270(12) 0.0426(7) Uani 1 1 d . U . . .
H43A H 0.2043 0.5219 0.4792 0.051 Uiso 1 1 calc R U . . .
H43B H 0.2052 0.4464 0.4370 0.051 Uiso 1 1 calc R U . . .
C44A C 0.16473(12) 0.42300(17) 0.51123(13) 0.0468(7) Uani 1 1 d . U . . .
H44A H 0.1435 0.3774 0.4943 0.056 Uiso 1 1 calc R U . . .
H44B H 0.1403 0.4532 0.5357 0.056 Uiso 1 1 calc R U . . .
C45A C 0.21389(14) 0.3914(2) 0.54880(15) 0.0640(9) Uani 1 1 d . U . . .
H45A H 0.2007 0.3563 0.5787 0.096 Uiso 1 1 calc R U . . .
H45B H 0.2342 0.4362 0.5670 0.096 Uiso 1 1 calc R U . . .
H45C H 0.2382 0.3613 0.5248 0.096 Uiso 1 1 calc R U . . .
N4B N 0.37158(8) 0.28238(11) 0.40820(9) 0.0325(5) Uani 1 1 d D U . . .
C30B C 0.3498(3) 0.2324(3) 0.45576(16) 0.0333(9) Uani 0.822(10) 1 d D U P G 1
H30E H 0.3403 0.1788 0.4403 0.040 Uiso 0.822(10) 1 calc R U P G 1
H30F H 0.3155 0.2570 0.4681 0.040 Uiso 0.822(10) 1 calc R U P G 1
C31B C 0.39045(19) 0.2235(3) 0.5083(2) 0.0465(11) Uani 0.822(10) 1 d D U P G 1
H31E H 0.4250 0.1991 0.4966 0.056 Uiso 0.822(10) 1 calc R U P G 1
H31F H 0.3993 0.2766 0.5250 0.056 Uiso 0.822(10) 1 calc R U P G 1
C32B C 0.3653(2) 0.1711(3) 0.5533(2) 0.0557(13) Uani 0.822(10) 1 d D U P G 1
H32E H 0.3550 0.1192 0.5356 0.067 Uiso 0.822(10) 1 calc R U P G 1
H32F H 0.3933 0.1610 0.5852 0.067 Uiso 0.822(10) 1 calc R U P G 1
C33B C 0.3150(3) 0.2076(3) 0.5777(2) 0.0701(17) Uani 0.822(10) 1 d D U P G 1
H33G H 0.3025 0.1734 0.6084 0.105 Uiso 0.822(10) 1 calc R U P G 1
H33H H 0.2855 0.2126 0.5470 0.105 Uiso 0.822(10) 1 calc R U P G 1
H33I H 0.3243 0.2605 0.5934 0.105 Uiso 0.822(10) 1 calc R U P G 1
C30D C 0.3534(14) 0.2442(12) 0.4634(5) 0.040(3) Uani 0.178(10) 1 d D U P G 2
H30G H 0.3492 0.1869 0.4542 0.049 Uiso 0.178(10) 1 calc R U P G 2
H30H H 0.3157 0.2646 0.4674 0.049 Uiso 0.178(10) 1 calc R U P G 2
C31D C 0.3809(8) 0.2464(14) 0.5243(9) 0.047(3) Uani 0.178(10) 1 d D U P G 2
H31G H 0.4180 0.2224 0.5239 0.057 Uiso 0.178(10) 1 calc R U P G 2
H31H H 0.3855 0.3026 0.5367 0.057 Uiso 0.178(10) 1 calc R U P G 2
C32D C 0.3481(8) 0.2020(15) 0.5679(8) 0.055(3) Uani 0.178(10) 1 d D U P G 2
H32G H 0.3367 0.1496 0.5515 0.066 Uiso 0.178(10) 1 calc R U P G 2
H32H H 0.3722 0.1921 0.6031 0.066 Uiso 0.178(10) 1 calc R U P G 2
C33D C 0.2975(9) 0.2464(16) 0.5842(12) 0.083(6) Uani 0.178(10) 1 d D U P G 2
H33J H 0.2819 0.2197 0.6169 0.125 Uiso 0.178(10) 1 calc R U P G 2
H33K H 0.2701 0.2470 0.5513 0.125 Uiso 0.178(10) 1 calc R U P G 2
H33L H 0.3075 0.3012 0.5950 0.125 Uiso 0.178(10) 1 calc R U P G 2
C34B C 0.32594(10) 0.28251(14) 0.36046(11) 0.0298(6) Uani 1 1 d . U . . .
H34E H 0.3192 0.2268 0.3479 0.036 Uiso 1 1 calc R U . . .
H34F H 0.2919 0.3022 0.3767 0.036 Uiso 1 1 calc R U . . .
C35B C 0.33627(12) 0.33179(16) 0.30804(11) 0.0404(6) Uani 1 1 d . U . . .
H35E H 0.3748 0.3246 0.2979 0.048 Uiso 1 1 calc R U . . .
H35F H 0.3306 0.3889 0.3165 0.048 Uiso 1 1 calc R U . . .
C36B C 0.29705(12) 0.30627(16) 0.25728(12) 0.0445(7) Uani 1 1 d . U . . .
H36E H 0.2601 0.2959 0.2712 0.053 Uiso 1 1 calc R U . . .
H36F H 0.2935 0.3501 0.2288 0.053 Uiso 1 1 calc R U . . .
C37B C 0.31755(15) 0.2315(2) 0.22824(15) 0.0643(9) Uani 1 1 d . U . . .
H37G H 0.2910 0.2158 0.1967 0.096 Uiso 1 1 calc R U . . .
H37H H 0.3215 0.1882 0.2565 0.096 Uiso 1 1 calc R U . . .
H37I H 0.3533 0.2423 0.2128 0.096 Uiso 1 1 calc R U . . .
C38B C 0.42416(10) 0.24644(15) 0.38783(14) 0.0437(7) Uani 1 1 d . U . . .
H38C H 0.4362 0.2795 0.3557 0.052 Uiso 1 1 calc R U . . .
H38D H 0.4530 0.2504 0.4198 0.052 Uiso 1 1 calc R U . . .
C39B C 0.42126(11) 0.16086(15) 0.36781(14) 0.0444(7) Uani 1 1 d . U . . .
H39C H 0.4112 0.1264 0.4000 0.053 Uiso 1 1 calc R U . . .
H39D H 0.3923 0.1555 0.3361 0.053 Uiso 1 1 calc R U . . .
C40B C 0.47549(12) 0.13380(17) 0.34712(17) 0.0592(9) Uani 1 1 d . U . . .
H40C H 0.5043 0.1399 0.3789 0.071 Uiso 1 1 calc R U . . .
H40D H 0.4854 0.1688 0.3151 0.071 Uiso 1 1 calc R U . . .
C41B C 0.47504(13) 0.04830(18) 0.32660(16) 0.0607(9) Uani 1 1 d . U . . .
H41D H 0.5115 0.0342 0.3144 0.091 Uiso 1 1 calc R U . . .
H41E H 0.4477 0.0422 0.2940 0.091 Uiso 1 1 calc R U . . .
H41F H 0.4656 0.0131 0.3581 0.091 Uiso 1 1 calc R U . . .
C42B C 0.38583(10) 0.36680(14) 0.42744(12) 0.0349(6) Uani 1 1 d . U . . .
H42C H 0.4190 0.3642 0.4544 0.042 Uiso 1 1 calc R U . . .
H42D H 0.3960 0.3971 0.3932 0.042 Uiso 1 1 calc R U . . .
C43B C 0.34282(10) 0.41387(14) 0.45612(11) 0.0342(6) Uani 1 1 d . U . . .
H43C H 0.3303 0.3841 0.4896 0.041 Uiso 1 1 calc R U . . .
H43D H 0.3107 0.4235 0.4287 0.041 Uiso 1 1 calc R U . . .
C44B C 0.36867(11) 0.49327(15) 0.47596(12) 0.0366(6) Uani 1 1 d . U . . .
H44C H 0.4027 0.4823 0.5003 0.044 Uiso 1 1 calc R U . . .
H44D H 0.3792 0.5232 0.4417 0.044 Uiso 1 1 calc R U . . .
C45B C 0.33116(12) 0.54469(16) 0.50954(13) 0.0464(7) Uani 1 1 d . U . . .
H45D H 0.3506 0.5935 0.5220 0.070 Uiso 1 1 calc R U . . .
H45E H 0.3203 0.5154 0.5434 0.070 Uiso 1 1 calc R U . . .
H45F H 0.2983 0.5585 0.4850 0.070 Uiso 1 1 calc R U . . .

loop_
_atom_site_aniso_label
_atom_site_aniso_U_11
_atom_site_aniso_U_22
_atom_site_aniso_U_33
_atom_site_aniso_U_23
_atom_site_aniso_U_13
_atom_site_aniso_U_12
Cu1A 0.02430(16) 0.03040(16) 0.03317(19) 0.00286(13) -0.00055(13) -0.00819(12)
N1A 0.0221(10) 0.0246(10) 0.0358(12) 0.0041(8) -0.0027(9) -0.0056(8)
N2A 0.0295(11) 0.0337(11) 0.0303(12) -0.0003(9) 0.0040(9) -0.0059(9)
N3A 0.0183(10) 0.0365(11) 0.0303(12) -0.0041(9) 0.0034(9) -0.0002(8)
O1A 0.0406(11) 0.0435(11) 0.0508(12) 0.0083(9) 0.0012(9) -0.0117(9)
O2A 0.0290(10) 0.0530(11) 0.0438(12) 0.0030(9) -0.0006(9) -0.0100(8)
C1A 0.0238(12) 0.0328(12) 0.0341(15) 0.0062(10) -0.0009(11) -0.0082(10)
C2A 0.0352(14) 0.0345(13) 0.0395(16) -0.0076(11) 0.0038(12) -0.0173(11)
C3A 0.0370(14) 0.0350(13) 0.0356(15) -0.0047(11) 0.0053(12) -0.0116(11)
C4A 0.0295(14) 0.0328(13) 0.0538(18) -0.0006(12) 0.0036(13) -0.0097(11)
C5A 0.052(3) 0.036(3) 0.063(3) -0.011(3) 0.023(3) -0.014(2)
F4A 0.130(5) 0.037(2) 0.109(4) -0.010(2) -0.015(4) 0.024(3)
F5A 0.054(3) 0.037(2) 0.114(5) -0.035(3) 0.034(3) -0.0230(19)
F6A 0.092(4) 0.055(3) 0.079(4) -0.026(3) 0.040(3) -0.026(3)
C5C 0.054(3) 0.047(3) 0.065(4) -0.021(3) 0.026(3) -0.023(3)
F4C 0.122(5) 0.038(2) 0.093(3) -0.016(2) 0.059(3) -0.019(3)
F5C 0.087(3) 0.101(5) 0.110(5) -0.072(4) -0.019(3) -0.012(3)
F6C 0.060(3) 0.041(3) 0.095(5) -0.029(3) 0.045(3) -0.022(2)
C6A 0.016(3) 0.0227(18) 0.049(2) 0.0014(17) 0.000(2) -0.0067(16)
C7A 0.0186(18) 0.0222(17) 0.049(3) 0.0004(18) 0.003(2) -0.0054(14)
C8A 0.0245(19) 0.0246(18) 0.052(3) 0.0004(19) 0.002(2) -0.0040(14)
C9A 0.025(2) 0.0189(17) 0.051(3) -0.005(2) 0.006(3) -0.0014(16)
C10A 0.029(3) 0.027(2) 0.049(3) -0.004(2) 0.009(2) -0.0021(18)
C11A 0.024(3) 0.021(2) 0.049(2) -0.0018(18) 0.010(2) -0.0030(16)
C18A 0.0238(19) 0.0235(19) 0.044(3) -0.0014(18) -0.0053(19) -0.0005(15)
C19A 0.028(2) 0.045(3) 0.060(4) 0.005(2) -0.006(2) 0.0002(18)
C20A 0.035(2) 0.036(3) 0.047(3) 0.001(2) -0.004(2) -0.0098(19)
C21A 0.041(3) 0.026(3) 0.034(2) -0.005(2) 0.006(2) -0.001(2)
C22A 0.042(4) 0.052(5) 0.044(4) 0.007(3) 0.007(3) 0.010(3)
C23A 0.049(5) 0.038(4) 0.053(3) 0.002(3) 0.012(3) -0.003(3)
C6C 0.016(4) 0.019(3) 0.050(3) 0.006(3) 0.003(3) -0.003(3)
C7C 0.020(3) 0.024(3) 0.048(3) 0.007(3) 0.001(3) -0.001(2)
C8C 0.028(3) 0.022(3) 0.050(4) 0.007(3) 0.002(4) 0.002(3)
C9C 0.021(4) 0.019(3) 0.051(4) 0.006(3) 0.006(3) 0.001(3)
C10C 0.021(4) 0.017(3) 0.051(4) 0.003(3) 0.009(3) 0.003(3)
C11C 0.019(4) 0.020(3) 0.044(3) -0.001(3) 0.007(3) 0.000(3)
C18C 0.027(3) 0.033(4) 0.050(4) 0.010(3) 0.000(3) -0.002(3)
C19C 0.034(4) 0.058(6) 0.065(7) 0.012(5) -0.006(4) 0.005(4)
C20C 0.038(5) 0.053(6) 0.051(6) 0.020(5) -0.011(4) -0.012(4)
C21C 0.034(4) 0.019(4) 0.037(4) -0.001(3) 0.006(3) 0.010(3)
C22C 0.031(5) 0.044(8) 0.042(6) 0.003(6) 0.013(4) 0.006(4)
C23C 0.038(7) 0.031(7) 0.050(5) -0.003(4) 0.016(5) 0.003(5)
C12A 0.0316(14) 0.0339(13) 0.0429(16) -0.0055(11) 0.0061(12) -0.0080(11)
C13A 0.0352(15) 0.0500(16) 0.0546(18) -0.0014(14) -0.0017(13) -0.0046(12)
C14A 0.0432(18) 0.0589(19) 0.066(2) -0.0022(16) 0.0020(16) 0.0022(14)
C15A 0.0331(16) 0.0561(18) 0.078(2) -0.0141(17) 0.0120(16) 0.0012(14)
C16A 0.0508(18) 0.0566(18) 0.055(2) -0.0085(15) 0.0212(15) -0.0080(14)
C17A 0.0370(15) 0.0411(14) 0.0440(16) -0.0058(12) 0.0124(13) -0.0082(11)
C24A 0.045(4) 0.046(4) 0.059(3) 0.015(3) -0.009(3) 0.007(4)
C25A 0.082(8) 0.054(4) 0.065(5) 0.007(3) -0.014(6) 0.017(4)
C26A 0.111(7) 0.043(3) 0.065(5) 0.003(3) -0.004(5) 0.016(4)
C24C 0.048(4) 0.045(4) 0.049(3) 0.003(3) -0.005(3) 0.005(4)
C25C 0.062(7) 0.060(5) 0.053(5) 0.016(4) -0.013(5) -0.009(5)
C26C 0.091(8) 0.063(5) 0.075(5) 0.007(4) 0.008(5) -0.019(5)
C27A 0.0502(17) 0.0537(16) 0.0356(16) 0.0003(13) 0.0077(14) -0.0055(13)
C28A 0.049(7) 0.054(3) 0.063(6) -0.003(3) -0.008(5) -0.008(3)
C29A 0.069(7) 0.056(4) 0.045(4) -0.002(3) -0.017(3) 0.007(4)
C28C 0.069(14) 0.061(5) 0.063(9) 0.011(5) -0.026(8) 0.000(5)
C29C 0.096(15) 0.080(9) 0.072(7) -0.023(7) -0.015(7) 0.000(8)
F1A 0.0254(8) 0.0518(10) 0.1109(16) 0.0210(10) 0.0017(9) -0.0041(7)
F2A 0.0383(9) 0.0697(11) 0.0583(12) -0.0104(9) 0.0208(8) -0.0196(8)
F3A 0.0391(9) 0.0422(9) 0.0879(13) -0.0137(9) 0.0183(9) -0.0232(7)
Cu1B 0.02049(15) 0.02776(15) 0.02354(16) 0.00675(12) -0.00190(12) -0.00424(11)
N1B 0.0208(10) 0.0248(9) 0.0199(10) 0.0026(8) -0.0014(8) -0.0018(8)
N2B 0.0218(10) 0.0197(9) 0.0212(10) 0.0016(7) -0.0023(8) 0.0004(7)
N3B 0.0165(10) 0.0501(13) 0.0235(12) 0.0104(10) -0.0062(9) -0.0043(9)
O1B 0.0404(11) 0.0460(11) 0.0433(12) 0.0111(9) -0.0054(9) -0.0138(9)
O2B 0.0338(10) 0.0610(12) 0.0447(12) 0.0073(10) 0.0099(9) -0.0074(9)
C1B 0.0186(11) 0.0222(11) 0.0246(12) 0.0004(9) 0.0005(10) -0.0007(9)
C2B 0.0239(12) 0.0191(10) 0.0242(13) 0.0024(9) 0.0023(10) -0.0026(9)
C3B 0.0241(12) 0.0183(10) 0.0230(12) 0.0010(9) 0.0022(10) 0.0019(9)
C4B 0.0247(12) 0.0248(11) 0.0316(14) 0.0034(10) -0.0006(11) -0.0026(9)
C5B 0.0339(14) 0.0276(12) 0.0279(14) 0.0042(10) 0.0007(11) -0.0059(10)
C6B 0.0198(12) 0.0351(12) 0.0238(13) 0.0060(10) -0.0030(10) -0.0085(9)
C7B 0.0324(14) 0.0412(13) 0.0245(13) -0.0014(11) 0.0032(11) -0.0116(11)
C8B 0.0377(15) 0.0594(17) 0.0256(14) -0.0011(12) -0.0002(12) -0.0190(13)
C9B 0.0339(15) 0.0633(17) 0.0235(14) 0.0112(13) -0.0070(12) -0.0192(13)
C10B 0.0237(13) 0.0462(15) 0.0397(16) 0.0199(12) -0.0100(12) -0.0108(11)
C11B 0.0195(12) 0.0352(13) 0.0323(14) 0.0083(10) -0.0050(10) -0.0086(10)
C12B 0.0225(11) 0.0242(11) 0.0233(13) 0.0079(9) -0.0038(10) -0.0019(9)
C13B 0.0257(12) 0.0264(11) 0.0316(14) 0.0078(10) -0.0026(11) 0.0027(9)
C14B 0.0227(13) 0.0364(13) 0.0431(16) 0.0083(12) -0.0085(12) 0.0049(10)
C15B 0.0274(13) 0.0347(13) 0.0425(16) 0.0079(11) -0.0141(12) -0.0052(11)
C16B 0.0359(14) 0.0267(12) 0.0327(15) 0.0044(10) -0.0057(12) -0.0065(10)
C17B 0.0257(12) 0.0236(11) 0.0231(13) 0.0065(9) -0.0021(10) -0.0031(9)
C18B 0.0338(14) 0.0293(12) 0.0366(15) 0.0108(11) 0.0011(12) 0.0003(10)
C19B 0.0364(15) 0.0448(16) 0.067(2) 0.0117(15) 0.0045(15) 0.0052(12)
C20B 0.0429(16) 0.0351(14) 0.0547(19) 0.0057(13) 0.0012(14) -0.0016(12)
C21B 0.0550(18) 0.0451(15) 0.0352(16) -0.0044(12) 0.0125(14) 0.0018(13)
C22B 0.083(2) 0.0548(19) 0.053(2) -0.0175(16) 0.0231(18) -0.0099(17)
C23B 0.055(2) 0.068(2) 0.067(2) -0.0027(18) 0.0136(17) 0.0061(16)
C24B 0.0294(13) 0.0245(11) 0.0362(15) -0.0035(10) 0.0020(11) -0.0048(10)
C25B 0.0587(19) 0.0479(17) 0.0441(18) -0.0039(13) 0.0125(15) 0.0078(14)
C26B 0.0462(17) 0.0398(15) 0.0548(19) 0.0092(13) 0.0038(15) 0.0073(13)
C27B 0.0264(13) 0.0341(13) 0.0433(16) -0.0030(11) -0.0023(12) 0.0056(10)
C28B 0.0464(18) 0.0560(18) 0.0531(19) -0.0097(15) 0.0054(15) 0.0096(14)
C29B 0.0499(18) 0.0373(15) 0.072(2) -0.0032(14) -0.0077(17) 0.0130(13)
F1B 0.0238(8) 0.0375(8) 0.0866(13) 0.0158(8) -0.0115(8) -0.0059(6)
F2B 0.0410(9) 0.0580(10) 0.0529(11) -0.0217(8) 0.0028(8) -0.0187(8)
F3B 0.0324(8) 0.0581(10) 0.0427(9) 0.0174(8) -0.0023(7) -0.0226(7)
F4B 0.0492(9) 0.0431(8) 0.0295(8) 0.0128(7) -0.0026(7) -0.0205(7)
F5B 0.0519(10) 0.0598(10) 0.0442(10) 0.0284(8) 0.0006(8) 0.0191(8)
F6B 0.0746(11) 0.0425(8) 0.0217(8) 0.0012(6) 0.0001(8) -0.0242(8)
N4A 0.0241(11) 0.0473(12) 0.0412(13) -0.0120(10) 0.0008(10) -0.0009(9)
C30A 0.034(2) 0.041(2) 0.038(3) -0.010(2) 0.000(2) 0.0001(18)
C31A 0.0327(19) 0.047(3) 0.048(3) -0.017(2) 0.0098(18) -0.002(2)
C32A 0.041(3) 0.045(3) 0.054(3) -0.018(2) 0.013(2) 0.000(2)
C33A 0.044(3) 0.058(4) 0.053(4) -0.036(3) 0.009(3) 0.004(2)
C30C 0.033(5) 0.050(4) 0.047(5) -0.020(4) 0.004(4) -0.001(4)
C31C 0.043(4) 0.051(5) 0.051(5) -0.013(4) 0.011(4) -0.002(4)
C32C 0.044(5) 0.052(5) 0.047(5) -0.024(4) 0.018(4) -0.007(4)
C33C 0.046(7) 0.058(8) 0.051(9) -0.032(8) 0.007(7) -0.004(6)
C34A 0.0226(18) 0.074(2) 0.045(2) -0.012(2) 0.0007(17) 0.0067(18)
C35A 0.037(2) 0.076(2) 0.052(3) -0.011(2) -0.001(2) 0.019(2)
C36A 0.046(2) 0.111(4) 0.053(3) -0.010(2) -0.003(2) 0.030(3)
C37A 0.047(3) 0.081(3) 0.075(3) 0.001(2) -0.016(2) -0.007(2)
C34C 0.027(4) 0.076(5) 0.049(5) -0.013(4) 0.003(4) 0.011(4)
C35C 0.035(4) 0.079(4) 0.050(4) -0.012(4) -0.001(4) 0.018(4)
C36C 0.043(5) 0.078(5) 0.054(5) -0.016(5) -0.005(4) 0.018(5)
C37C 0.054(7) 0.080(9) 0.058(6) 0.001(6) -0.011(6) 0.012(7)
C38A 0.0235(13) 0.0388(13) 0.0361(15) -0.0054(11) 0.0044(11) -0.0049(10)
C39A 0.0320(14) 0.0372(14) 0.0394(16) -0.0038(11) -0.0017(12) -0.0054(11)
C40A 0.0448(16) 0.0411(14) 0.0319(15) -0.0045(12) 0.0008(13) -0.0029(12)
C41A 0.067(2) 0.0461(16) 0.0374(17) -0.0102(13) -0.0009(15) -0.0101(15)
C42A 0.0281(14) 0.0565(16) 0.0399(16) -0.0063(13) 0.0072(12) -0.0120(12)
C43A 0.0301(14) 0.0499(16) 0.0479(17) -0.0022(13) 0.0027(13) -0.0109(12)
C44A 0.0425(16) 0.0486(16) 0.0501(18) -0.0003(14) 0.0090(14) -0.0152(13)
C45A 0.070(2) 0.068(2) 0.054(2) 0.0078(17) 0.0066(18) -0.0170(17)
N4B 0.0228(11) 0.0264(10) 0.0475(13) 0.0077(9) -0.0025(10) -0.0037(8)
C30B 0.0317(19) 0.0292(19) 0.0373(19) 0.0083(14) -0.0100(16) -0.0102(15)
C31B 0.053(2) 0.036(2) 0.047(2) 0.0064(17) -0.0194(19) -0.0088(17)
C32B 0.075(3) 0.043(2) 0.045(2) 0.0109(18) -0.028(2) -0.011(2)
C33B 0.116(5) 0.059(3) 0.036(2) 0.009(2) 0.009(3) -0.005(3)
C30D 0.042(5) 0.034(5) 0.044(4) 0.007(4) -0.011(4) -0.018(5)
C31D 0.053(4) 0.044(5) 0.042(4) 0.008(4) -0.018(4) -0.012(4)
C32D 0.059(5) 0.058(6) 0.046(5) 0.012(5) -0.017(5) -0.013(5)
C33D 0.078(8) 0.111(12) 0.061(10) 0.023(10) 0.003(7) 0.005(8)
C34B 0.0235(12) 0.0275(12) 0.0384(15) 0.0040(10) 0.0009(11) -0.0019(10)
C35B 0.0470(17) 0.0373(14) 0.0376(16) 0.0045(12) 0.0079(13) -0.0054(12)
C36B 0.0538(18) 0.0410(15) 0.0387(16) 0.0078(12) 0.0036(14) -0.0017(13)
C37B 0.068(2) 0.067(2) 0.059(2) -0.0091(17) 0.0120(18) -0.0173(17)
C38B 0.0223(13) 0.0320(13) 0.077(2) 0.0099(13) 0.0036(13) -0.0007(10)
C39B 0.0306(14) 0.0333(13) 0.069(2) 0.0061(13) 0.0007(14) -0.0018(11)
C40B 0.0401(17) 0.0381(15) 0.101(3) 0.0098(16) 0.0162(17) 0.0072(13)
C41B 0.055(2) 0.0456(17) 0.083(3) 0.0023(16) 0.0153(18) 0.0135(14)
C42B 0.0280(13) 0.0295(12) 0.0464(17) 0.0053(11) -0.0031(12) -0.0085(10)
C43B 0.0304(14) 0.0370(13) 0.0348(15) 0.0049(11) -0.0018(12) -0.0070(11)
C44B 0.0334(14) 0.0369(13) 0.0376(16) 0.0036(11) -0.0111(12) -0.0047(11)
C45B 0.0506(18) 0.0452(16) 0.0429(17) -0.0084(13) -0.0019(14) -0.0129(13)

loop_
_atom_type_symbol
_atom_type_description
_atom_type_scat_dispersion_real
_atom_type_scat_dispersion_imag
_atom_type_scat_source
C C 0.0033 0.0016 'International Tables Vol C Tables 4.2.6.8 and 6.1.1.4'
H H 0.0000 0.0000 'International Tables Vol C Tables 4.2.6.8 and 6.1.1.4'
N N 0.0061 0.0033 'International Tables Vol C Tables 4.2.6.8 and 6.1.1.4'
O O 0.0106 0.0060 'International Tables Vol C Tables 4.2.6.8 and 6.1.1.4'
F F 0.0171 0.0103 'International Tables Vol C Tables 4.2.6.8 and 6.1.1.4'
Cu Cu 0.3201 1.2651 'International Tables Vol C Tables 4.2.6.8 and 6.1.1.4'

loop_
_geom_angle_atom_site_label_1
_geom_angle_atom_site_label_2
_geom_angle_atom_site_label_3
_geom_angle
N3A Cu1A N1A 135.79(8)
N3A Cu1A N2A 126.57(8)
N1A Cu1A N2A 97.60(8)
C1A N1A C6A 123.1(6)
C1A N1A C6C 125.6(12)
C1A N1A Cu1A 121.63(17)
C6A N1A Cu1A 115.3(6)
C6C N1A Cu1A 111.9(12)
C3A N2A C12A 124.7(2)
C3A N2A Cu1A 121.71(18)
C12A N2A Cu1A 113.55(15)
O1A N3A O2A 119.0(2)
O1A N3A Cu1A 122.95(16)
O2A N3A Cu1A 118.01(16)
N1A C1A C2A 125.9(2)
N1A C1A C4A 118.7(2)
C2A C1A C4A 115.4(2)
C1A C2A C3A 127.6(2)
N2A C3A C2A 125.4(2)
N2A C3A C5C 123.8(4)
C2A C3A C5C 110.8(3)
N2A C3A C5A 119.3(4)
C2A C3A C5A 115.2(3)
F2A C4A F1A 106.9(2)
F2A C4A F3A 106.2(2)
F1A C4A F3A 105.5(2)
F2A C4A C1A 112.8(2)
F1A C4A C1A 111.3(2)
F3A C4A C1A 113.5(2)
F5A C5A F6A 102.7(6)
F5A C5A F4A 105.5(5)
F6A C5A F4A 104.8(6)
F5A C5A C3A 113.8(5)
F6A C5A C3A 114.2(6)
F4A C5A C3A 114.6(5)
F6C C5C F5C 109.7(6)
F6C C5C F4C 106.0(6)
F5C C5C F4C 107.0(6)
F6C C5C C3A 114.1(6)
F5C C5C C3A 110.4(6)
F4C C5C C3A 109.3(5)
C11A C6A C7A 123.7(4)
C11A C6A N1A 118.1(4)
C7A C6A N1A 117.3(4)
C8A C7A C6A 116.4(4)
C8A C7A C18A 120.5(4)
C6A C7A C18A 123.2(4)
C9A C8A C7A 121.4(4)
C10A C9A C8A 120.7(4)
C9A C10A C11A 121.0(5)
C10A C11A C6A 116.9(4)
C10A C11A C21A 120.5(4)
C6A C11A C21A 122.6(4)
C7A C18A C20A 111.4(3)
C7A C18A C19A 111.8(4)
C20A C18A C19A 109.9(3)
C11A C21A C23A 113.3(5)
C11A C21A C22A 110.6(4)
C23A C21A C22A 109.8(5)
C11C C6C C7C 116.3(6)
C11C C6C N1A 119.8(7)
C7C C6C N1A 123.9(7)
C8C C7C C6C 121.6(7)
C8C C7C C18C 119.1(7)
C6C C7C C18C 118.9(7)
C9C C8C C7C 120.3(8)
C8C C9C C10C 119.0(8)
C9C C10C C11C 122.7(8)
C10C C11C C6C 119.7(7)
C10C C11C C21C 118.6(8)
C6C C11C C21C 121.6(8)
C7C C18C C20C 111.7(7)
C7C C18C C19C 111.9(8)
C20C C18C C19C 109.3(7)
C11C C21C C22C 111.7(9)
C11C C21C C23C 112.8(9)
C22C C21C C23C 109.2(9)
C13A C12A C17A 122.7(3)
C13A C12A N2A 117.8(2)
C17A C12A N2A 119.3(2)
C12A C13A C14A 117.4(3)
C12A C13A C24C 118.7(6)
C14A C13A C24C 123.3(6)
C12A C13A C24A 124.5(6)
C14A C13A C24A 117.9(6)
C15A C14A C13A 120.7(3)
C14A C15A C16A 121.0(3)
C17A C16A C15A 121.1(3)
C16A C17A C12A 117.2(3)
C16A C17A C27A 121.5(3)
C12A C17A C27A 121.3(2)
C25A C24A C26A 107.7(7)
C25A C24A C13A 109.2(10)
C26A C24A C13A 120.1(8)
C25C C24C C26C 111.6(8)
C25C C24C C13A 113.7(12)
C26C C24C C13A 107.1(8)
C28A C27A C17A 114.9(10)
C17A C27A C28C 105.4(17)
C17A C27A C29C 121(2)
C28C C27A C29C 111.0(7)
C28A C27A C29A 111.2(5)
C17A C27A C29A 109.4(8)
N3B Cu1B N2B 133.74(7)
N3B Cu1B N1B 128.03(8)
N2B Cu1B N1B 98.22(7)
C1B N1B C6B 125.41(18)
C1B N1B Cu1B 121.34(15)
C6B N1B Cu1B 113.22(14)
C3B N2B C12B 124.64(18)
C3B N2B Cu1B 121.33(14)
C12B N2B Cu1B 114.03(14)
O1B N3B O2B 119.2(2)
O1B N3B Cu1B 122.95(19)
O2B N3B Cu1B 117.78(17)
N1B C1B C2B 125.9(2)
N1B C1B C4B 119.41(19)
C2B C1B C4B 114.7(2)
C3B C2B C1B 127.4(2)
N2B C3B C2B 125.9(2)
N2B C3B C5B 119.14(19)
C2B C3B C5B 114.99(19)
F1B C4B F3B 106.4(2)
F1B C4B F2B 105.76(19)
F3B C4B F2B 104.94(18)
F1B C4B C1B 112.67(18)
F3B C4B C1B 114.48(19)
F2B C4B C1B 111.9(2)
F5B C5B F4B 106.82(19)
F5B C5B F6B 106.10(19)
F4B C5B F6B 105.5(2)
F5B C5B C3B 112.2(2)
F4B C5B C3B 113.54(19)
F6B C5B C3B 112.11(18)
C7B C6B C11B 121.5(2)
C7B C6B N1B 119.3(2)
C11B C6B N1B 118.6(2)
C8B C7B C6B 118.2(2)
C8B C7B C21B 119.6(2)
C6B C7B C21B 122.1(2)
C9B C8B C7B 121.2(3)
C10B C9B C8B 120.1(2)
C9B C10B C11B 121.7(3)
C10B C11B C6B 117.2(2)
C10B C11B C18B 120.2(2)
C6B C11B C18B 122.5(2)
C17B C12B C13B 121.2(2)
C17B C12B N2B 118.94(19)
C13B C12B N2B 119.4(2)
C14B C13B C12B 117.9(2)
C14B C13B C27B 120.2(2)
C12B C13B C27B 121.9(2)
C15B C14B C13B 121.5(2)
C16B C15B C14B 119.7(2)
C15B C16B C17B 121.2(2)
C16B C17B C12B 118.4(2)
C16B C17B C24B 119.5(2)
C12B C17B C24B 122.04(19)
C11B C18B C20B 111.0(2)
C11B C18B C19B 111.9(2)
C20B C18B C19B 110.2(2)
C7B C21B C23B 110.7(2)
C7B C21B C22B 111.8(2)
C23B C21B C22B 110.8(3)
C25B C24B C17B 113.3(2)
C25B C24B C26B 109.5(2)
C17B C24B C26B 109.8(2)
C29B C27B C13B 111.9(2)
C29B C27B C28B 110.7(2)
C13B C27B C28B 110.6(2)
C30A N4A C38A 107.3(4)
C38A N4A C34C 106.4(8)
C30A N4A C34A 111.5(6)
C38A N4A C34A 112.5(3)
C38A N4A C30C 103.9(9)
C34C N4A C30C 108(2)
C30A N4A C42A 109.3(5)
C38A N4A C42A 110.7(2)
C34C N4A C42A 110.4(14)
C34A N4A C42A 105.6(4)
C30C N4A C42A 116.6(15)
N4A C30A C31A 114.6(5)
C32A C31A C30A 110.2(4)
C33A C32A C31A 115.2(4)
N4A C30C C31C 121.0(15)
C32C C31C C30C 111.6(10)
C33C C32C C31C 114.8(12)
C35A C34A N4A 115.4(5)
C34A C35A C36A 110.2(4)
C37A C36A C35A 118.3(5)
N4A C34C C35C 115.1(18)
C34C C35C C36C 107.9(12)
C37C C36C C35C 121.8(16)
C39A C38A N4A 116.5(2)
C40A C39A C38A 109.7(2)
C39A C40A C41A 112.4(2)
C43A C42A N4A 115.8(2)
C42A C43A C44A 110.2(2)
C43A C44A C45A 112.5(2)
C30B N4B C34B 105.1(3)
C30B N4B C38B 110.6(3)
C34B N4B C38B 111.3(2)
C30B N4B C42B 112.7(3)
C34B N4B C42B 110.85(17)
C38B N4B C42B 106.34(18)
C34B N4B C30D 112.1(11)
C38B N4B C30D 113.2(13)
C42B N4B C30D 102.5(7)
N4B C30B C31B 113.5(4)
C32B C31B C30B 109.6(3)
C33B C32B C31B 113.3(3)
N4B C30D C31D 129.5(17)
C32D C31D C30D 112.8(11)
C33D C32D C31D 113.5(13)
C35B C34B N4B 116.0(2)
C34B C35B C36B 110.0(2)
C37B C36B C35B 111.5(2)
C39B C38B N4B 116.8(2)
C40B C39B C38B 111.2(2)
C39B C40B C41B 113.5(3)
C43B C42B N4B 118.0(2)
C42B C43B C44B 107.9(2)
C45B C44B C43B 113.7(2)

loop_
_geom_bond_atom_site_label_1
_geom_bond_atom_site_label_2
_geom_bond_distance
Cu1A N3A 1.923(2)
Cu1A N1A 1.942(2)
Cu1A N2A 1.975(2)
N1A C1A 1.326(3)
N1A C6A 1.413(4)
N1A C6C 1.483(7)
N2A C3A 1.311(3)
N2A C12A 1.428(3)
N3A O1A 1.208(3)
N3A O2A 1.251(2)
C1A C2A 1.398(4)
C1A C4A 1.529(4)
C2A C3A 1.400(4)
C3A C5C 1.524(6)
C3A C5A 1.545(6)
C4A F2A 1.326(3)
C4A F1A 1.330(3)
C4A F3A 1.336(3)
C5A F5A 1.313(7)
C5A F6A 1.318(7)
C5A F4A 1.340(7)
C5C F6C 1.301(7)
C5C F5C 1.305(7)
C5C F4C 1.329(7)
C6A C11A 1.392(5)
C6A C7A 1.405(5)
C7A C8A 1.388(6)
C7A C18A 1.506(6)
C8A C9A 1.377(6)
C9A C10A 1.376(6)
C10A C11A 1.392(5)
C11A C21A 1.515(5)
C18A C20A 1.535(5)
C18A C19A 1.545(5)
C21A C23A 1.526(5)
C21A C22A 1.531(5)
C6C C11C 1.415(7)
C6C C7C 1.435(7)
C7C C8C 1.398(9)
C7C C18C 1.508(9)
C8C C9C 1.376(9)
C9C C10C 1.377(8)
C10C C11C 1.397(7)
C11C C21C 1.513(8)
C18C C20C 1.533(8)
C18C C19C 1.554(8)
C21C C22C 1.527(8)
C21C C23C 1.533(8)
C12A C13A 1.400(4)
C12A C17A 1.404(4)
C13A C14A 1.402(4)
C13A C24C 1.524(7)
C13A C24A 1.526(7)
C14A C15A 1.363(5)
C15A C16A 1.388(4)
C16A C17A 1.382(4)
C17A C27A 1.521(4)
C24A C25A 1.497(8)
C24A C26A 1.524(8)
C24C C25C 1.487(9)
C24C C26C 1.507(8)
C27A C28A 1.518(6)
C27A C28C 1.526(8)
C27A C29C 1.530(7)
C27A C29A 1.534(6)
Cu1B N3B 1.920(2)
Cu1B N2B 1.9473(18)
Cu1B N1B 1.9557(17)
N1B C1B 1.310(3)
N1B C6B 1.441(3)
N2B C3B 1.318(3)
N2B C12B 1.437(3)
N3B O1B 1.191(3)
N3B O2B 1.264(3)
C1B C2B 1.405(3)
C1B C4B 1.524(3)
C2B C3B 1.400(3)
C3B C5B 1.524(3)
C4B F1B 1.323(3)
C4B F3B 1.328(3)
C4B F2B 1.348(3)
C5B F5B 1.325(3)
C5B F4B 1.333(3)
C5B F6B 1.338(3)
C6B C7B 1.402(3)
C6B C11B 1.408(3)
C7B C8B 1.393(4)
C7B C21B 1.512(4)
C8B C9B 1.373(4)
C9B C10B 1.370(4)
C10B C11B 1.401(3)
C11B C18B 1.515(4)
C12B C17B 1.399(3)
C12B C13B 1.401(3)
C13B C14B 1.394(3)
C13B C27B 1.520(3)
C14B C15B 1.376(4)
C15B C16B 1.376(4)
C16B C17B 1.391(3)
C17B C24B 1.519(3)
C18B C20B 1.523(3)
C18B C19B 1.543(3)
C21B C23B 1.514(4)
C21B C22B 1.549(4)
C24B C25B 1.515(4)
C24B C26B 1.542(3)
C27B C29B 1.519(4)
C27B C28B 1.533(4)
N4A C30A 1.516(4)
N4A C38A 1.521(3)
N4A C34C 1.521(9)
N4A C34A 1.523(4)
N4A C30C 1.525(8)
N4A C42A 1.526(4)
C30A C31A 1.525(5)
C31A C32A 1.520(5)
C32A C33A 1.499(5)
C30C C31C 1.525(9)
C31C C32C 1.520(9)
C32C C33C 1.501(10)
C34A C35A 1.517(5)
C35A C36A 1.553(6)
C36A C37A 1.349(6)
C34C C35C 1.524(10)
C35C C36C 1.547(10)
C36C C37C 1.330(11)
C38A C39A 1.512(3)
C39A C40A 1.512(4)
C40A C41A 1.521(3)
C42A C43A 1.517(4)
C43A C44A 1.528(4)
C44A C45A 1.529(4)
N4B C30B 1.512(4)
N4B C34B 1.518(3)
N4B C38B 1.519(3)
N4B C42B 1.519(3)
N4B C30D 1.526(9)
C30B C31B 1.528(5)
C31B C32B 1.525(5)
C32B C33B 1.512(7)
C30D C31D 1.526(9)
C31D C32D 1.525(10)
C32D C33D 1.509(12)
C34B C35B 1.508(3)
C35B C36B 1.529(4)
C36B C37B 1.525(4)
C38B C39B 1.510(4)
C39B C40B 1.505(4)
C40B C41B 1.512(4)
C42B C43B 1.502(4)
C43B C44B 1.532(3)
C44B C45B 1.511(4)

loop_
_geom_torsion_atom_site_label_1
_geom_torsion_atom_site_label_2
_geom_torsion_atom_site_label_3
_geom_torsion_atom_site_label_4
_geom_torsion
C6A N1A C1A C2A -179.1(3)
C6C N1A C1A C2A -169.3(5)
Cu1A N1A C1A C2A -0.9(3)
C6A N1A C1A C4A 2.2(4)
C6C N1A C1A C4A 12.0(6)
Cu1A N1A C1A C4A -179.56(17)
N1A C1A C2A C3A 3.0(4)
C4A C1A C2A C3A -178.3(3)
C12A N2A C3A C2A 175.2(2)
Cu1A N2A C3A C2A -1.6(4)
C12A N2A C3A C5C -5.8(5)
Cu1A N2A C3A C5C 177.5(4)
C12A N2A C3A C5A -1.7(5)
Cu1A N2A C3A C5A -178.5(3)
C1A C2A C3A N2A -1.5(5)
C1A C2A C3A C5C 179.3(4)
C1A C2A C3A C5A 175.4(4)
N1A C1A C4A F2A -59.5(3)
C2A C1A C4A F2A 121.6(2)
N1A C1A C4A F1A 60.6(3)
C2A C1A C4A F1A -118.2(3)
N1A C1A C4A F3A 179.6(2)
C2A C1A C4A F3A 0.7(3)
N2A C3A C5A F5A -164.5(6)
C2A C3A C5A F5A 18.4(8)
N2A C3A C5A F6A -47.0(8)
C2A C3A C5A F6A 135.9(7)
N2A C3A C5A F4A 73.9(7)
C2A C3A C5A F4A -103.3(7)
N2A C3A C5C F6C -3.6(9)
C2A C3A C5C F6C 175.6(6)
N2A C3A C5C F5C -127.7(7)
C2A C3A C5C F5C 51.5(7)
N2A C3A C5C F4C 114.8(6)
C2A C3A C5C F4C -66.0(7)
C1A N1A C6A C11A 93.2(10)
Cu1A N1A C6A C11A -85.2(10)
C1A N1A C6A C7A -97.5(10)
Cu1A N1A C6A C7A 84.2(9)
C11A C6A C7A C8A -2.5(14)
N1A C6A C7A C8A -171.2(7)
C11A C6A C7A C18A 176.8(8)
N1A C6A C7A C18A 8.1(14)
C6A C7A C8A C9A 1.2(9)
C18A C7A C8A C9A -178.2(4)
C7A C8A C9A C10A 0.0(7)
C8A C9A C10A C11A 0.1(8)
C9A C10A C11A C6A -1.4(11)
C9A C10A C11A C21A 177.7(6)
C7A C6A C11A C10A 2.6(15)
N1A C6A C11A C10A 171.2(9)
C7A C6A C11A C21A -176.4(9)
N1A C6A C11A C21A -7.8(14)
C8A C7A C18A C20A 74.6(5)
C6A C7A C18A C20A -104.8(8)
C8A C7A C18A C19A -48.8(6)
C6A C7A C18A C19A 131.9(8)
C10A C11A C21A C23A 51.0(8)
C6A C11A C21A C23A -130.0(10)
C10A C11A C21A C22A -72.7(8)
C6A C11A C21A C22A 106.2(10)
C1A N1A C6C C11C 85(2)
Cu1A N1A C6C C11C -85(2)
C1A N1A C6C C7C -94(2)
Cu1A N1A C6C C7C 96(2)
C11C C6C C7C C8C 7(3)
N1A C6C C7C C8C -174.2(18)
C11C C6C C7C C18C 180.0(15)
N1A C6C C7C C18C -1(3)
C6C C7C C8C C9C -2(2)
C18C C7C C8C C9C -175.4(10)
C7C C8C C9C C10C -2.0(17)
C8C C9C C10C C11C 1.6(18)
C9C C10C C11C C6C 3(2)
C9C C10C C11C C21C 179.5(11)
C7C C6C C11C C10C -7(3)
N1A C6C C11C C10C 173.9(19)
C7C C6C C11C C21C 176.7(16)
N1A C6C C11C C21C -2(3)
C8C C7C C18C C20C 74.3(12)
C6C C7C C18C C20C -98.9(17)
C8C C7C C18C C19C -48.6(13)
C6C C7C C18C C19C 138.2(16)
C10C C11C C21C C22C -74.1(16)
C6C C11C C21C C22C 102(2)
C10C C11C C21C C23C 49.3(17)
C6C C11C C21C C23C -135(2)
C3A N2A C12A C13A -92.1(3)
Cu1A N2A C12A C13A 84.9(2)
C3A N2A C12A C17A 93.5(3)
Cu1A N2A C12A C17A -89.5(2)
C17A C12A C13A C14A -0.2(4)
N2A C12A C13A C14A -174.4(2)
C17A C12A C13A C24C 170.8(5)
N2A C12A C13A C24C -3.4(6)
C17A C12A C13A C24A -175.4(5)
N2A C12A C13A C24A 10.5(6)
C12A C13A C14A C15A -0.2(4)
C24C C13A C14A C15A -170.8(6)
C24A C13A C14A C15A 175.3(5)
C13A C14A C15A C16A 0.7(5)
C14A C15A C16A C17A -0.8(5)
C15A C16A C17A C12A 0.4(4)
C15A C16A C17A C27A 179.9(3)
C13A C12A C17A C16A 0.1(4)
N2A C12A C17A C16A 174.2(2)
C13A C12A C17A C27A -179.4(2)
N2A C12A C17A C27A -5.3(4)
C12A C13A C24A C25A -104.9(10)
C14A C13A C24A C25A 80.0(11)
C12A C13A C24A C26A 130.0(10)
C14A C13A C24A C26A -45.1(13)
C12A C13A C24C C25C -130.4(10)
C14A C13A C24C C25C 40.1(13)
C12A C13A C24C C26C 105.9(9)
C14A C13A C24C C26C -83.7(12)
C16A C17A C27A C28A -74.5(10)
C12A C17A C27A C28A 105.0(10)
C16A C17A C27A C28C -71.1(16)
C12A C17A C27A C28C 108.4(16)
C16A C17A C27A C29C 55.6(18)
C12A C17A C27A C29C -124.9(18)
C16A C17A C27A C29A 51.3(8)
C12A C17A C27A C29A -129.2(8)
C6B N1B C1B C2B -177.3(2)
Cu1B N1B C1B C2B 0.2(3)
C6B N1B C1B C4B 3.0(3)
Cu1B N1B C1B C4B -179.50(15)
N1B C1B C2B C3B -0.6(4)
C4B C1B C2B C3B 179.0(2)
C12B N2B C3B C2B -178.3(2)
Cu1B N2B C3B C2B 0.5(3)
C12B N2B C3B C5B 1.6(3)
Cu1B N2B C3B C5B -179.51(15)
C1B C2B C3B N2B 0.2(4)
C1B C2B C3B C5B -179.7(2)
N1B C1B C4B F1B 51.2(3)
C2B C1B C4B F1B -128.5(2)
N1B C1B C4B F3B 172.9(2)
C2B C1B C4B F3B -6.8(3)
N1B C1B C4B F2B -67.8(3)
C2B C1B C4B F2B 112.5(2)
N2B C3B C5B F5B 62.8(3)
C2B C3B C5B F5B -117.2(2)
N2B C3B C5B F4B -175.9(2)
C2B C3B C5B F4B 4.1(3)
N2B C3B C5B F6B -56.5(3)
C2B C3B C5B F6B 123.5(2)
C1B N1B C6B C7B 91.4(3)
Cu1B N1B C6B C7B -86.3(2)
C1B N1B C6B C11B -97.3(3)
Cu1B N1B C6B C11B 85.0(2)
C11B C6B C7B C8B -3.6(3)
N1B C6B C7B C8B 167.4(2)
C11B C6B C7B C21B -179.6(2)
N1B C6B C7B C21B -8.6(3)
C6B C7B C8B C9B 0.6(4)
C21B C7B C8B C9B 176.7(2)
C7B C8B C9B C10B 2.1(4)
C8B C9B C10B C11B -2.0(4)
C9B C10B C11B C6B -0.9(3)
C9B C10B C11B C18B -178.5(2)
C7B C6B C11B C10B 3.7(3)
N1B C6B C11B C10B -167.37(19)
C7B C6B C11B C18B -178.7(2)
N1B C6B C11B C18B 10.2(3)
C3B N2B C12B C17B 93.2(3)
Cu1B N2B C12B C17B -85.7(2)
C3B N2B C12B C13B -94.0(3)
Cu1B N2B C12B C13B 87.1(2)
C17B C12B C13B C14B 0.1(3)
N2B C12B C13B C14B -172.6(2)
C17B C12B C13B C27B 178.0(2)
N2B C12B C13B C27B 5.4(3)
C12B C13B C14B C15B -0.7(4)
C27B C13B C14B C15B -178.7(2)
C13B C14B C15B C16B 0.7(4)
C14B C15B C16B C17B 0.1(4)
C15B C16B C17B C12B -0.7(4)
C15B C16B C17B C24B 176.7(2)
C13B C12B C17B C16B 0.6(3)
N2B C12B C17B C16B 173.3(2)
C13B C12B C17B C24B -176.7(2)
N2B C12B C17B C24B -4.0(3)
C10B C11B C18B C20B 68.6(3)
C6B C11B C18B C20B -108.9(2)
C10B C11B C18B C19B -54.9(3)
C6B C11B C18B C19B 127.6(2)
C8B C7B C21B C23B -68.1(3)
C6B C7B C21B C23B 107.9(3)
C8B C7B C21B C22B 56.0(3)
C6B C7B C21B C22B -128.1(3)
C16B C17B C24B C25B 51.9(3)
C12B C17B C24B C25B -130.8(2)
C16B C17B C24B C26B -70.7(3)
C12B C17B C24B C26B 106.5(3)
C14B C13B C27B C29B -49.3(3)
C12B C13B C27B C29B 132.8(3)
C14B C13B C27B C28B 74.6(3)
C12B C13B C27B C28B -103.3(3)
C38A N4A C30A C31A -170.3(7)
C34A N4A C30A C31A 66.1(9)
C42A N4A C30A C31A -50.2(9)
N4A C30A C31A C32A -175.9(7)
C30A C31A C32A C33A -63.4(9)
C38A N4A C30C C31C 180(3)
C34C N4A C30C C31C 67(3)
C42A N4A C30C C31C -58(4)
N4A C30C C31C C32C 166(3)
C30C C31C C32C C33C -58(3)
C30A N4A C34A C35A 60.2(7)
C38A N4A C34A C35A -60.4(7)
C42A N4A C34A C35A 178.7(5)
N4A C34A C35A C36A 163.7(6)
C34A C35A C36A C37A -74.8(7)
C38A N4A C34C C35C -58(2)
C30C N4A C34C C35C 53(3)
C42A N4A C34C C35C -178.2(19)
N4A C34C C35C C36C -167(2)
C34C C35C C36C C37C -132(2)
C30A N4A C38A C39A -171.3(5)
C34C N4A C38A C39A -50.5(17)
C34A N4A C38A C39A -48.3(5)
C30C N4A C38A C39A -164.6(18)
C42A N4A C38A C39A 69.5(3)
N4A C38A C39A C40A -175.3(2)
C38A C39A C40A C41A -172.6(2)
C30A N4A C42A C43A -54.1(5)
C38A N4A C42A C43A 63.9(3)
C34C N4A C42A C43A -178.5(13)
C34A N4A C42A C43A -174.1(4)
C30C N4A C42A C43A -54.6(14)
N4A C42A C43A C44A 164.4(2)
C42A C43A C44A C45A -177.9(3)
C34B N4B C30B C31B 179.1(3)
C38B N4B C30B C31B 58.8(4)
C42B N4B C30B C31B -60.1(4)
N4B C30B C31B C32B -179.0(4)
C30B C31B C32B C33B -64.6(5)
C34B N4B C30D C31D -166(2)
C38B N4B C30D C31D 67(3)
C42B N4B C30D C31D -47(3)
N4B C30D C31D C32D 178(2)
C30D C31D C32D C33D -75(3)
C30B N4B C34B C35B 177.5(3)
C38B N4B C34B C35B -62.8(3)
C42B N4B C34B C35B 55.4(3)
C30D N4B C34B C35B 169.3(11)
N4B C34B C35B C36B 162.1(2)
C34B C35B C36B C37B -80.7(3)
C30B N4B C38B C39B 55.6(4)
C34B N4B C38B C39B -60.9(3)
C42B N4B C38B C39B 178.3(2)
C30D N4B C38B C39B 66.5(8)
N4B C38B C39B C40B 178.2(3)
C38B C39B C40B C41B 179.9(3)
C30B N4B C42B C43B -51.9(4)
C34B N4B C42B C43B 65.6(3)
C38B N4B C42B C43B -173.2(2)
C30D N4B C42B C43B -54.2(14)
N4B C42B C43B C44B 175.1(2)
C42B C43B C44B C45B -175.8(2)
